data_2210298
loop_
_publ_author_name
'Han, Zheng-Bo'

_publ_section_title Di-\m-chloro-bis[chloro(dipyridophenazine-\k^2^<i>N</i>,<i>N</i>')copper(II)]
_journal_coeditor_code HY2016
_journal_issue 9
_journal_name_full 'Acta Crystallographica Section E'
_journal_page_first m2059
_journal_page_last m2060
_journal_paper_doi 10.1107/S1600536806029321
_journal_volume 62
_journal_year 2006
_chemical_formula_iupac '[Cu2 Cl4 (C18 H10 N4)2]'
_chemical_formula_moiety 'C36 H20 Cl4 Cu2 N8'
_chemical_formula_sum 'C36 H20 Cl4 Cu2 N8'
_chemical_formula_weight 833.48
_chemical_name_systematic
;
Di-\m-chloro-bis[chloro(dipyridophenazine-\k^2^N,N')copper(II)]
;
_space_group_IT_number 2
_symmetry_cell_setting triclinic
_symmetry_space_group_name_Hall '-P 1'
_symmetry_space_group_name_H-M 'P -1'
_atom_sites_solution_hydrogens geom
_atom_sites_solution_primary direct
_atom_sites_solution_secondary difmap
_audit_creation_method SHELXL97
_cell_angle_alpha 98.360(2)
_cell_angle_beta 101.476(2)
_cell_angle_gamma 99.546(2)
_cell_formula_units_Z 1
_cell_length_a 7.2207(9)
_cell_length_b 7.9232(10)
_cell_length_c 14.6183(18)
_cell_measurement_reflns_used 2691
_cell_measurement_temperature 293(2)
_cell_measurement_theta_max 25.91
_cell_measurement_theta_min 3.27
_cell_volume 794.37(17)
_computing_cell_refinement 'SAINT (Bruker, 2001)'
_computing_data_collection 'SMART (Bruker, 2001)'
_computing_data_reduction SAINT
_computing_molecular_graphics 'SHELXTL (Bruker, 2001)'
_computing_publication_material SHELXTL
_computing_structure_refinement 'SHELXL97 (Sheldrick, 1997)'
_computing_structure_solution 'SHELXS97 (Sheldrick, 1997)'
_diffrn_ambient_temperature 293(2)
_diffrn_measured_fraction_theta_full 0.981
_diffrn_measured_fraction_theta_max 0.981
_diffrn_measurement_device_type 'Bruker SMART APEX area-detector'
_diffrn_measurement_method '\f and \w'
_diffrn_radiation_monochromator graphite
_diffrn_radiation_source 'fine-focus sealed tube'
_diffrn_radiation_type MoK\a
_diffrn_radiation_wavelength 0.71073
_diffrn_reflns_av_R_equivalents 0.0201
_diffrn_reflns_av_sigmaI/netI 0.0528
_diffrn_reflns_limit_h_max 5
_diffrn_reflns_limit_h_min -8
_diffrn_reflns_limit_k_max 9
_diffrn_reflns_limit_k_min -9
_diffrn_reflns_limit_l_max 18
_diffrn_reflns_limit_l_min -16
_diffrn_reflns_number 4386
_diffrn_reflns_theta_full 26.00
_diffrn_reflns_theta_max 26.00
_diffrn_reflns_theta_min 1.45
_diffrn_standards_decay_% 0
_diffrn_standards_interval_time 0
_diffrn_standards_number 0
_exptl_absorpt_coefficient_mu 1.719
_exptl_absorpt_correction_T_max 0.8164
_exptl_absorpt_correction_T_min 0.5696
_exptl_absorpt_correction_type multi-scan
_exptl_absorpt_process_details '(SADABS; Sheldrick, 1996)'
_exptl_crystal_colour green
_exptl_crystal_density_diffrn 1.742
_exptl_crystal_density_method 'not measured'
_exptl_crystal_description block
_exptl_crystal_F_000 418
_exptl_crystal_size_max 0.37
_exptl_crystal_size_mid 0.21
_exptl_crystal_size_min 0.12
_refine_diff_density_max 0.791
_refine_diff_density_min -0.470
_refine_ls_extinction_method none
_refine_ls_goodness_of_fit_ref 1.056
_refine_ls_hydrogen_treatment constr
_refine_ls_matrix_type full
_refine_ls_number_parameters 226
_refine_ls_number_reflns 3062
_refine_ls_number_restraints 2
_refine_ls_restrained_S_all 1.694
_refine_ls_R_factor_all 0.0608
_refine_ls_R_factor_gt 0.0510
_refine_ls_shift/su_max 0.000
_refine_ls_shift/su_mean 0.000
_refine_ls_structure_factor_coef Fsqd
_refine_ls_weighting_details 'calc w = 1/[\s^2^(Fo^2^)+(0.0719P)^2^+0.7132P] where P=(Fo^2^+2Fc^2^)/3'
_refine_ls_weighting_scheme calc
_refine_ls_wR_factor_gt 0.1300
_refine_ls_wR_factor_ref 0.1371
_reflns_number_gt 2617
_reflns_number_total 3062
_reflns_threshold_expression I>2\s(I)
_cod_data_source_file hy2016.cif
_cod_data_source_block I
_cod_depositor_comments
;
The following automatic conversions were performed:
'_symmetry_cell_setting' value 'Triclinic' changed to 'triclinic'
according to '/home/saulius/struct/CIF-dictionaries/cif_core.dic'
dictionary named 'cif_core.dic' version 2.4.1 from 2010-06-29.

Automatic conversion script
Id: cif_fix_enum 1527 2010-12-29 10:47:43Z saulius 

The following automatic conversions were performed:

'_symmetry_cell_setting' value 'Triclinic' changed to 'triclinic'
according to /home/saulius/struct/CIF-dictionaries/cif_core.dic
dictionary named 'cif_core.dic' version 2.4.1 from 2010-06-29.

Automatic conversion script
Id: cif_fix_values 1715 2011-07-08 13:25:40Z adriana 
;
_cod_database_code 2210298
_cod_database_fobs_code 2210298

loop_
_symmetry_equiv_pos_as_xyz
'x, y, z'
'-x, -y, -z'

loop_
_atom_site_type_symbol
_atom_site_label
_atom_site_fract_x
_atom_site_fract_y
_atom_site_fract_z
_atom_site_U_iso_or_equiv
_atom_site_adp_type
_atom_site_calc_flag
_atom_site_refinement_flags
_atom_site_occupancy
Cu Cu1 0.25604(11) 0.04970(10) 0.51736(5) 0.0278(3) Uani d D 1
Cl Cl1 0.2820(3) 0.2578(2) 0.42944(13) 0.0424(5) Uani d D 1
Cl Cl2 0.0320(2) -0.1359(2) 0.39723(11) 0.0334(4) Uani d D 1
C C1 0.1906(11) -0.2998(9) 0.5796(5) 0.0378(17) Uani d . 1
H H1A 0.1090 -0.3428 0.5200 0.045 Uiso calc R 1
C C2 0.2103(11) -0.4115(9) 0.6447(5) 0.0410(18) Uani d . 1
H H2A 0.1431 -0.5264 0.6286 0.049 Uiso calc R 1
C C3 0.3304(11) -0.3495(10) 0.7326(5) 0.0387(17) Uani d . 1
H H3A 0.3440 -0.4217 0.7773 0.046 Uiso calc R 1
C C4 0.4318(9) -0.1781(9) 0.7547(5) 0.0286(14) Uani d . 1
C C5 0.5614(10) -0.1006(9) 0.8463(4) 0.0298(15) Uani d . 1
C C6 0.7020(10) -0.1240(11) 0.9969(5) 0.0377(17) Uani d . 1
C C7 0.7341(12) -0.2236(12) 1.0693(5) 0.048(2) Uani d . 1
H H7A 0.6768 -0.3411 1.0578 0.058 Uiso calc R 1
C C8 0.8490(12) -0.1469(13) 1.1558(5) 0.053(2) Uani d . 1
H H8A 0.8694 -0.2128 1.2032 0.063 Uiso calc R 1
C C9 0.9374(12) 0.0301(13) 1.1748(5) 0.049(2) Uani d . 1
H H9A 1.0152 0.0797 1.2345 0.059 Uiso calc R 1
C C10 0.9107(11) 0.1300(12) 1.1067(5) 0.045(2) Uani d . 1
H H10A 0.9702 0.2471 1.1201 0.054 Uiso calc R 1
C C11 0.7926(10) 0.0556(10) 1.0156(5) 0.0375(17) Uani d . 1
C C12 0.6558(9) 0.0777(9) 0.8644(4) 0.0309(15) Uani d . 1
C C13 0.6316(9) 0.1796(9) 0.7890(5) 0.0304(15) Uani d . 1
C C14 0.7286(11) 0.3501(9) 0.7985(5) 0.0385(17) Uani d . 1
H H14A 0.8132 0.4065 0.8554 0.046 Uiso calc R 1
C C15 0.6983(11) 0.4347(10) 0.7227(6) 0.0426(18) Uani d . 1
H H15A 0.7639 0.5482 0.7275 0.051 Uiso calc R 1
C C16 0.5684(10) 0.3486(9) 0.6389(5) 0.0355(16) Uani d . 1
H H16A 0.5485 0.4071 0.5882 0.043 Uiso calc R 1
C C17 0.5060(9) 0.1021(9) 0.7019(4) 0.0275(14) Uani d . 1
C C18 0.4036(9) -0.0768(9) 0.6852(4) 0.0269(14) Uani d . 1
N N1 0.4722(8) 0.1877(7) 0.6282(4) 0.0298(12) Uani d . 1
N N2 0.2828(8) -0.1352(7) 0.5987(4) 0.0285(12) Uani d . 1
N N3 0.7681(8) 0.1550(8) 0.9482(4) 0.0366(14) Uani d . 1
N N4 0.5848(8) -0.2000(8) 0.9115(4) 0.0358(14) Uani d . 1

loop_
_atom_site_aniso_label
_atom_site_aniso_U_11
_atom_site_aniso_U_22
_atom_site_aniso_U_33
_atom_site_aniso_U_12
_atom_site_aniso_U_13
_atom_site_aniso_U_23
Cu1 0.0290(5) 0.0275(5) 0.0244(5) 0.0023(3) -0.0002(3) 0.0090(3)
Cl1 0.0458(11) 0.0416(11) 0.0373(10) -0.0018(8) 0.0020(8) 0.0211(8)
Cl2 0.0408(10) 0.0313(9) 0.0234(8) 0.0041(7) -0.0011(7) 0.0050(6)
C1 0.041(4) 0.030(4) 0.034(4) 0.004(3) -0.010(3) 0.008(3)
C2 0.048(4) 0.025(4) 0.040(4) -0.005(3) -0.007(3) 0.010(3)
C3 0.043(4) 0.035(4) 0.039(4) 0.009(3) 0.002(3) 0.017(3)
C4 0.026(3) 0.031(4) 0.029(3) 0.005(3) 0.006(3) 0.007(3)
C5 0.029(3) 0.036(4) 0.025(3) 0.008(3) 0.005(3) 0.007(3)
C6 0.032(4) 0.059(5) 0.022(3) 0.008(3) 0.003(3) 0.011(3)
C7 0.049(5) 0.063(6) 0.036(4) 0.013(4) 0.006(4) 0.018(4)
C8 0.049(5) 0.083(7) 0.029(4) 0.022(5) 0.002(4) 0.020(4)
C9 0.039(4) 0.081(7) 0.026(4) 0.019(4) 0.001(3) 0.004(4)
C10 0.037(4) 0.066(6) 0.026(4) 0.012(4) -0.001(3) -0.003(3)
C11 0.033(4) 0.056(5) 0.023(3) 0.013(4) 0.004(3) 0.006(3)
C12 0.027(3) 0.039(4) 0.022(3) 0.006(3) 0.000(3) 0.002(3)
C13 0.027(3) 0.035(4) 0.029(3) 0.006(3) 0.005(3) 0.008(3)
C14 0.038(4) 0.034(4) 0.033(4) -0.001(3) -0.004(3) 0.001(3)
C15 0.040(4) 0.031(4) 0.048(4) -0.005(3) 0.000(3) 0.008(3)
C16 0.035(4) 0.032(4) 0.038(4) 0.002(3) 0.002(3) 0.014(3)
C17 0.025(3) 0.029(4) 0.028(3) 0.005(3) 0.005(3) 0.008(3)
C18 0.025(3) 0.030(4) 0.025(3) 0.007(3) 0.003(3) 0.007(3)
N1 0.028(3) 0.028(3) 0.033(3) 0.004(2) 0.002(2) 0.012(2)
N2 0.027(3) 0.030(3) 0.026(3) 0.002(2) 0.000(2) 0.006(2)
N3 0.034(3) 0.047(4) 0.026(3) 0.008(3) 0.003(2) 0.004(3)
N4 0.034(3) 0.045(4) 0.028(3) 0.007(3) 0.004(2) 0.012(3)

loop_
_atom_type_symbol
_atom_type_description
_atom_type_scat_dispersion_real
_atom_type_scat_dispersion_imag
_atom_type_scat_source
C C 0.0033 0.0016 'International Tables Vol C Tables 4.2.6.8 and 6.1.1.4'
H H 0.0000 0.0000 'International Tables Vol C Tables 4.2.6.8 and 6.1.1.4'
N N 0.0061 0.0033 'International Tables Vol C Tables 4.2.6.8 and 6.1.1.4'
Cl Cl 0.1484 0.1585 'International Tables Vol C Tables 4.2.6.8 and 6.1.1.4'
Cu Cu 0.3201 1.2651 'International Tables Vol C Tables 4.2.6.8 and 6.1.1.4'

loop_
_geom_angle_atom_site_label_1
_geom_angle_atom_site_label_2
_geom_angle_atom_site_label_3
_geom_angle_site_symmetry_3
_geom_angle
_geom_angle_publ_flag
N2 Cu1 N1 . 80.3(2) yes
N2 Cu1 Cl1 . 169.97(16) yes
N1 Cu1 Cl1 . 93.69(16) yes
N2 Cu1 Cl2 . 93.25(16) yes
N1 Cu1 Cl2 . 172.35(16) yes
Cl1 Cu1 Cl2 . 92.07(7) yes
N2 Cu1 Cl2 2_556 88.48(16) yes
N1 Cu1 Cl2 2_556 93.58(16) yes
Cl1 Cu1 Cl2 2_556 99.98(7) yes
Cl2 Cu1 Cl2 2_556 90.36(6) yes
Cu1 Cl2 Cu1 2_556 89.64(6) ?
N2 C1 C2 . 123.0(6) ?
N2 C1 H1A . 118.5 ?
C2 C1 H1A . 118.5 ?
C3 C2 C1 . 118.9(7) ?
C3 C2 H2A . 120.5 ?
C1 C2 H2A . 120.5 ?
C2 C3 C4 . 119.7(6) ?
C2 C3 H3A . 120.2 ?
C4 C3 H3A . 120.2 ?
C18 C4 C3 . 117.3(6) ?
C18 C4 C5 . 119.2(6) ?
C3 C4 C5 . 123.6(6) ?
N4 C5 C12 . 122.0(6) ?
N4 C5 C4 . 117.9(6) ?
C12 C5 C4 . 120.1(6) ?
N4 C6 C7 . 119.5(8) ?
N4 C6 C11 . 121.1(6) ?
C7 C6 C11 . 119.4(7) ?
C8 C7 C6 . 119.7(9) ?
C8 C7 H7A . 120.1 ?
C6 C7 H7A . 120.1 ?
C7 C8 C9 . 121.1(8) ?
C7 C8 H8A . 119.4 ?
C9 C8 H8A . 119.4 ?
C10 C9 C8 . 120.8(7) ?
C10 C9 H9A . 119.6 ?
C8 C9 H9A . 119.6 ?
C9 C10 C11 . 120.0(8) ?
C9 C10 H10A . 120.0 ?
C11 C10 H10A . 120.0 ?
N3 C11 C10 . 119.7(8) ?
N3 C11 C6 . 121.4(6) ?
C10 C11 C6 . 119.0(7) ?
N3 C12 C5 . 121.9(6) ?
N3 C12 C13 . 118.2(6) ?
C5 C12 C13 . 119.9(6) ?
C14 C13 C17 . 117.7(6) ?
C14 C13 C12 . 123.6(6) ?
C17 C13 C12 . 118.7(6) ?
C15 C14 C13 . 119.3(7) ?
C15 C14 H14A . 120.4 ?
C13 C14 H14A . 120.4 ?
C14 C15 C16 . 119.2(7) ?
C14 C15 H15A . 120.4 ?
C16 C15 H15A . 120.4 ?
N1 C16 C15 . 122.8(6) ?
N1 C16 H16A . 118.6 ?
C15 C16 H16A . 118.6 ?
N1 C17 C13 . 122.8(6) ?
N1 C17 C18 . 116.0(6) ?
C13 C17 C18 . 121.2(6) ?
N2 C18 C4 . 123.7(6) ?
N2 C18 C17 . 115.5(6) ?
C4 C18 C17 . 120.8(6) ?
C16 N1 C17 . 118.1(6) ?
C16 N1 Cu1 . 128.5(5) ?
C17 N1 Cu1 . 113.2(4) ?
C1 N2 C18 . 117.4(6) ?
C1 N2 Cu1 . 128.3(4) ?
C18 N2 Cu1 . 114.2(4) ?
C12 N3 C11 . 116.8(7) ?
C5 N4 C6 . 116.8(7) ?

loop_
_geom_bond_atom_site_label_1
_geom_bond_atom_site_label_2
_geom_bond_site_symmetry_2
_geom_bond_distance
_geom_bond_publ_flag
Cu1 N2 . 2.026(5) yes
Cu1 N1 . 2.042(6) yes
Cu1 Cl1 . 2.2394(19) yes
Cu1 Cl2 . 2.2787(17) yes
Cu1 Cl2 2_556 2.7582(19) yes
Cl2 Cu1 2_556 2.7582(19) ?
C1 N2 . 1.324(9) ?
C1 C2 . 1.393(10) ?
C1 H1A . 0.9300 ?
C2 C3 . 1.370(10) ?
C2 H2A . 0.9300 ?
C3 C4 . 1.390(10) ?
C3 H3A . 0.9300 ?
C4 C18 . 1.389(9) ?
C4 C5 . 1.455(9) ?
C5 N4 . 1.325(9) ?
C5 C12 . 1.425(10) ?
C6 N4 . 1.353(9) ?
C6 C7 . 1.415(11) ?
C6 C11 . 1.426(11) ?
C7 C8 . 1.359(11) ?
C7 H7A . 0.9300 ?
C8 C9 . 1.404(13) ?
C8 H8A . 0.9300 ?
C9 C10 . 1.363(11) ?
C9 H9A . 0.9300 ?
C10 C11 . 1.415(10) ?
C10 H10A . 0.9300 ?
C11 N3 . 1.351(9) ?
C12 N3 . 1.325(8) ?
C12 C13 . 1.458(9) ?
C13 C14 . 1.388(10) ?
C13 C17 . 1.397(9) ?
C14 C15 . 1.375(10) ?
C14 H14A . 0.9300 ?
C15 C16 . 1.391(10) ?
C15 H15A . 0.9300 ?
C16 N1 . 1.318(9) ?
C16 H16A . 0.9300 ?
C17 N1 . 1.357(8) ?
C17 C18 . 1.447(9) ?
C18 N2 . 1.353(8) ?
